data_4030210
loop_
_publ_author_name
'Hua, Yuan-Zhao'
'Han, Xing-Wang'
'Yang, Xiao-Chao'
'Song, Xixi'
'Wang, Min-Can'
'Chang, Jun-Biao'

_publ_section_title
;
 Enantioselective Friedel-Crafts alkylation of pyrrole with chalcones
 catalyzed by a dinuclear zinc catalyst.
;
_journal_issue 23
_journal_name_full 'The Journal of organic chemistry'
_journal_page_first 11690
_journal_page_last 11699
_journal_paper_doi 10.1021/jo5023712
_journal_volume 79
_journal_year 2014
_chemical_absolute_configuration ad
_chemical_formula_moiety 'C19 H16 Br N O'
_chemical_formula_sum 'C19 H16 Br N O'
_chemical_formula_weight 354.24
_chemical_name_systematic
;
 ? 
;
_space_group_crystal_system monoclinic
_space_group_IT_number 4
_space_group_name_Hall 'P 2yb'
_space_group_name_H-M_alt 'P 1 21 1'
_symmetry_space_group_name_Hall 'P 2yb'
_symmetry_space_group_name_H-M 'P 1 21 1'
_atom_sites_solution_hydrogens geom
_atom_sites_solution_primary direct
_atom_sites_solution_secondary difmap
_audit_creation_date 2013-12-26
_audit_creation_method
;
Olex2 1.2
(compiled 2013.12.10 svn.r2850 for OlexSys, GUI svn.r4736)
;
_cell_angle_alpha 90.00
_cell_angle_beta 101.740(11)
_cell_angle_gamma 90.00
_cell_formula_units_Z 2
_cell_length_a 5.5979(9)
_cell_length_b 16.6330(16)
_cell_length_c 8.6913(7)
_cell_measurement_reflns_used 3687
_cell_measurement_temperature 291(2)
_cell_measurement_theta_max 72.2370
_cell_measurement_theta_min 5.1770
_cell_volume 792.32(16)
_computing_cell_refinement
;
CrysAlisPro, Agilent Technologies,
Version 1.171.36.28 (release 01-02-2013 CrysAlis171 .NET)
(compiled Feb  1 2013,16:14:44)
;
_computing_data_collection
;
CrysAlisPro, Agilent Technologies,
Version 1.171.36.28 (release 01-02-2013 CrysAlis171 .NET)
(compiled Feb  1 2013,16:14:44)
;
_computing_data_reduction
;
CrysAlisPro, Agilent Technologies,
Version 1.171.36.28 (release 01-02-2013 CrysAlis171 .NET)
(compiled Feb  1 2013,16:14:44)
;
_computing_molecular_graphics 'Olex2 (Dolomanov et al., 2009)'
_computing_publication_material 'Olex2 (Dolomanov et al., 2009)'
_computing_structure_refinement 'ShelXL (Sheldrick, 2008)'
_computing_structure_solution 'ShelXS (Sheldrick, 2008)'
_diffrn_ambient_temperature 291.15
_diffrn_detector_area_resol_mean 16.2312
_diffrn_measured_fraction_theta_full 0.985
_diffrn_measured_fraction_theta_max 0.985
_diffrn_measurement_device_type 'Xcalibur, Eos, Gemini'
_diffrn_measurement_method '\w scans'
_diffrn_orient_matrix_UB_11 0.0891172000
_diffrn_orient_matrix_UB_12 -0.0458710000
_diffrn_orient_matrix_UB_13 -0.1316823000
_diffrn_orient_matrix_UB_21 0.0466349000
_diffrn_orient_matrix_UB_22 0.0804222000
_diffrn_orient_matrix_UB_23 -0.0766340000
_diffrn_orient_matrix_UB_31 0.2626581000
_diffrn_orient_matrix_UB_32 0.0012667000
_diffrn_orient_matrix_UB_33 0.0978092000
_diffrn_radiation_monochromator graphite
_diffrn_radiation_type CuK\a
_diffrn_radiation_wavelength 1.54184
_diffrn_reflns_av_R_equivalents 0.0242
_diffrn_reflns_av_unetI/netI 0.0299
_diffrn_reflns_limit_h_max 4
_diffrn_reflns_limit_h_min -6
_diffrn_reflns_limit_k_max 20
_diffrn_reflns_limit_k_min -20
_diffrn_reflns_limit_l_max 9
_diffrn_reflns_limit_l_min -10
_diffrn_reflns_number 5948
_diffrn_reflns_theta_full 72.06
_diffrn_reflns_theta_max 72.06
_diffrn_reflns_theta_min 5.20
_diffrn_source 'Enhance (Cu) X-ray Source'
_exptl_absorpt_coefficient_mu 3.533
_exptl_absorpt_correction_T_max 1.00000
_exptl_absorpt_correction_T_min 0.41813
_exptl_absorpt_correction_type multi-scan
_exptl_absorpt_process_details
;
CrysAlisPro, Agilent Technologies,
Version 1.171.36.28 (release 01-02-2013 CrysAlis171 .NET)
(compiled Feb  1 2013,16:14:44)
Empirical absorption correction using spherical harmonics,
 implemented in SCALE3 ABSPACK scaling algorithm.
;
_exptl_crystal_colour
;
;
_exptl_crystal_density_diffrn 1.485
_exptl_crystal_density_method 'not measured'
_exptl_crystal_description
;
;
_exptl_crystal_F_000 360
_exptl_crystal_size_max 0.3
_exptl_crystal_size_mid 0.23
_exptl_crystal_size_min 0.2
_refine_diff_density_max 0.320
_refine_diff_density_min -0.293
_refine_diff_density_rms 0.050
_refine_ls_abs_structure_details 'Flack H D (1983), Acta Cryst. A39, 876-881'
_refine_ls_abs_structure_Flack -0.008(18)
_refine_ls_extinction_method none
_refine_ls_goodness_of_fit_ref 1.044
_refine_ls_hydrogen_treatment constr
_refine_ls_matrix_type full
_refine_ls_number_parameters 199
_refine_ls_number_reflns 3026
_refine_ls_number_restraints 1
_refine_ls_restrained_S_all 1.044
_refine_ls_R_factor_all 0.0327
_refine_ls_R_factor_gt 0.0313
_refine_ls_shift/su_max 0.001
_refine_ls_shift/su_mean 0.000
_refine_ls_structure_factor_coef Fsqd
_refine_ls_weighting_details 'calc w=1/[\s^2^(Fo^2^)+(0.0472P)^2^+0.0119P] where P=(Fo^2^+2Fc^2^)/3'
_refine_ls_weighting_scheme calc
_refine_ls_wR_factor_gt 0.0798
_refine_ls_wR_factor_ref 0.0823
_reflns_number_gt 2916
_reflns_number_total 3026
_reflns_threshold_expression >2sigma(I)
_cod_data_source_file jo5023712_si_003.cif
_cod_data_source_block 201312238
_cod_depositor_comments 'Adding full bibliography for 4030210--4030211.cif.'
_cod_original_cell_volume 792.33(16)
_cod_database_code 4030210
_chemical_oxdiff_formula C1H1O1N1Br1
_reflns_odcompleteness_completeness 99.80
_reflns_odcompleteness_iscentric 1
_reflns_odcompleteness_theta 66.97
_olex2_refinement_description
;
1. Fixed Uiso
 At 1.2 times of:
  All C(H) groups, All C(H,H) groups, All N(H) groups
2.a Ternary CH refined with riding coordinates:
 C9(H9)
2.b Secondary CH2 refined with riding coordinates:
 C8(H8A,H8B)
2.c Aromatic/amide H refined with riding coordinates:
 N1(H1), C1(H1A), C3(H3), C4(H4), C5(H5), C11(H11), C12(H12), C13(H13),
 C14(H14), C15(H15), C17(H17), C18(H18), C19(H19)
;

loop_
_space_group_symop_id
_space_group_symop_operation_xyz
1 'x, y, z'
2 '-x, y+1/2, -z'

loop_
_atom_site_label
_atom_site_type_symbol
_atom_site_fract_x
_atom_site_fract_y
_atom_site_fract_z
_atom_site_U_iso_or_equiv
_atom_site_adp_type
_atom_site_occupancy
_atom_site_symmetry_multiplicity
_atom_site_calc_flag
_atom_site_refinement_flags_posn
Br1 Br 0.47199(6) 0.58846(2) 1.09994(3) 0.06607(12) Uani 1 1 d .
O1 O 0.3928(4) 0.41222(16) 0.5683(3) 0.0610(6) Uani 1 1 d .
N1 N 1.0123(5) 0.27923(16) 0.5296(3) 0.0504(5) Uani 1 1 d .
H1 H 1.1232 0.3146 0.5262 0.060 Uiso 1 1 calc R
C1 C 0.5473(5) 0.52075(16) 0.8137(3) 0.0409(5) Uani 1 1 d .
H1A H 0.4183 0.4870 0.8227 0.049 Uiso 1 1 calc R
C2 C 0.6263(5) 0.5793(2) 0.9250(3) 0.0467(6) Uani 1 1 d .
C3 C 0.8119(6) 0.63089(19) 0.9143(4) 0.0549(7) Uani 1 1 d .
H3 H 0.8600 0.6701 0.9905 0.066 Uiso 1 1 calc R
C4 C 0.9274(6) 0.62400(19) 0.7884(4) 0.0574(7) Uani 1 1 d .
H4 H 1.0541 0.6586 0.7793 0.069 Uiso 1 1 calc R
C5 C 0.8527(5) 0.56507(16) 0.6760(4) 0.0470(6) Uani 1 1 d .
H5 H 0.9305 0.5605 0.5915 0.056 Uiso 1 1 calc R
C6 C 0.6649(5) 0.51318(14) 0.6876(3) 0.0385(5) Uani 1 1 d .
C7 C 0.5789(5) 0.44940(16) 0.5675(3) 0.0418(5) Uani 1 1 d .
C8 C 0.7310(5) 0.43528(17) 0.4444(3) 0.0457(6) Uani 1 1 d .
H8A H 0.9020 0.4364 0.4954 0.055 Uiso 1 1 calc R
H8B H 0.7030 0.4793 0.3697 0.055 Uiso 1 1 calc R
C9 C 0.6787(5) 0.35583(17) 0.3536(3) 0.0437(6) Uani 1 1 d .
H9 H 0.5010 0.3500 0.3245 0.052 Uiso 1 1 calc R
C10 C 0.7750(5) 0.35635(17) 0.2015(3) 0.0451(6) Uani 1 1 d .
C11 C 0.9773(7) 0.4007(2) 0.1839(4) 0.0602(8) Uani 1 1 d .
H11 H 1.0561 0.4330 0.2661 0.072 Uiso 1 1 calc R
C12 C 1.0645(9) 0.3975(3) 0.0447(5) 0.0754(10) Uani 1 1 d .
H12 H 1.2019 0.4269 0.0352 0.091 Uiso 1 1 calc R
C13 C 0.9478(9) 0.3509(2) -0.0786(4) 0.0695(10) Uani 1 1 d .
H13 H 1.0047 0.3491 -0.1719 0.083 Uiso 1 1 calc R
C14 C 0.7475(9) 0.3072(2) -0.0627(4) 0.0712(11) Uani 1 1 d .
H14 H 0.6680 0.2755 -0.1458 0.085 Uiso 1 1 calc R
C15 C 0.6617(7) 0.3095(2) 0.0759(4) 0.0606(8) Uani 1 1 d .
H15 H 0.5257 0.2792 0.0848 0.073 Uiso 1 1 calc R
C16 C 0.7739(5) 0.28536(17) 0.4542(3) 0.0440(6) Uani 1 1 d .
C17 C 0.6601(7) 0.2166(2) 0.4883(5) 0.0639(9) Uani 1 1 d .
H17 H 0.4968 0.2036 0.4522 0.077 Uiso 1 1 calc R
C18 C 0.8345(10) 0.1693(2) 0.5878(5) 0.0790(13) Uani 1 1 d .
H18 H 0.8070 0.1196 0.6299 0.095 Uiso 1 1 calc R
C19 C 1.0481(8) 0.2089(2) 0.6110(4) 0.0651(9) Uani 1 1 d .
H19 H 1.1949 0.1913 0.6720 0.078 Uiso 1 1 calc R

loop_
_atom_site_aniso_label
_atom_site_aniso_U_11
_atom_site_aniso_U_22
_atom_site_aniso_U_33
_atom_site_aniso_U_23
_atom_site_aniso_U_13
_atom_site_aniso_U_12
Br1 0.0757(2) 0.0772(2) 0.04799(16) -0.01766(17) 0.01903(13) 0.0001(2)
O1 0.0489(12) 0.0724(15) 0.0643(14) -0.0270(11) 0.0175(10) -0.0178(11)
N1 0.0508(13) 0.0545(13) 0.0454(13) -0.0014(10) 0.0090(10) -0.0011(11)
C1 0.0392(12) 0.0414(12) 0.0432(14) -0.0031(10) 0.0109(10) -0.0001(10)
C2 0.0448(12) 0.0544(16) 0.0400(12) -0.0045(13) 0.0067(9) 0.0063(13)
C3 0.0519(16) 0.0500(15) 0.0602(17) -0.0174(14) 0.0051(13) -0.0023(12)
C4 0.0494(15) 0.0471(14) 0.077(2) -0.0029(14) 0.0148(15) -0.0114(13)
C5 0.0484(14) 0.0432(14) 0.0527(15) 0.0004(11) 0.0181(12) -0.0026(10)
C6 0.0379(12) 0.0373(12) 0.0392(13) 0.0002(9) 0.0055(10) 0.0023(9)
C7 0.0404(13) 0.0416(12) 0.0418(13) -0.0019(10) 0.0050(10) 0.0046(10)
C8 0.0479(15) 0.0461(14) 0.0454(14) -0.0032(11) 0.0152(11) 0.0010(11)
C9 0.0363(13) 0.0524(14) 0.0433(13) -0.0097(11) 0.0101(10) 0.0003(11)
C10 0.0464(14) 0.0469(13) 0.0406(14) -0.0029(11) 0.0057(11) 0.0094(11)
C11 0.0618(19) 0.076(2) 0.0461(16) -0.0103(15) 0.0188(14) -0.0039(16)
C12 0.086(3) 0.088(3) 0.061(2) 0.0008(19) 0.0358(19) 0.004(2)
C13 0.106(3) 0.065(2) 0.0433(17) 0.0051(14) 0.0298(18) 0.026(2)
C14 0.108(3) 0.0618(19) 0.0414(16) -0.0117(14) 0.0089(18) 0.013(2)
C15 0.074(2) 0.0544(17) 0.0509(17) -0.0097(14) 0.0075(15) 0.0033(15)
C16 0.0440(14) 0.0488(14) 0.0435(14) -0.0091(11) 0.0190(11) -0.0028(11)
C17 0.066(2) 0.0567(18) 0.079(2) -0.0080(17) 0.0392(18) -0.0138(16)
C18 0.125(4) 0.0519(17) 0.080(3) 0.0102(17) 0.068(3) 0.006(2)
C19 0.087(3) 0.0655(19) 0.0462(17) 0.0084(14) 0.0228(16) 0.0228(19)

loop_
_atom_type_symbol
_atom_type_description
_atom_type_scat_dispersion_real
_atom_type_scat_dispersion_imag
_atom_type_scat_source
C C 0.0181 0.0091 'International Tables Vol C Tables 4.2.6.8 and 6.1.1.4'
H H 0.0000 0.0000 'International Tables Vol C Tables 4.2.6.8 and 6.1.1.4'
Br Br -0.6763 1.2805 'International Tables Vol C Tables 4.2.6.8 and 6.1.1.4'
N N 0.0311 0.0180 'International Tables Vol C Tables 4.2.6.8 and 6.1.1.4'
O O 0.0492 0.0322 'International Tables Vol C Tables 4.2.6.8 and 6.1.1.4'

loop_
_geom_angle_atom_site_label_1
_geom_angle_atom_site_label_2
_geom_angle_atom_site_label_3
_geom_angle
C16 N1 H1 125.1
C19 N1 H1 125.1
C19 N1 C16 109.9(3)
C2 C1 H1A 120.7
C2 C1 C6 118.6(3)
C6 C1 H1A 120.7
C1 C2 Br1 118.9(2)
C3 C2 Br1 118.7(2)
C3 C2 C1 122.4(3)
C2 C3 H3 120.5
C2 C3 C4 119.1(3)
C4 C3 H3 120.5
C3 C4 H4 120.2
C3 C4 C5 119.5(3)
C5 C4 H4 120.2
C4 C5 H5 119.5
C6 C5 C4 121.0(3)
C6 C5 H5 119.5
C1 C6 C7 118.4(2)
C5 C6 C1 119.3(2)
C5 C6 C7 122.3(3)
O1 C7 C6 120.8(2)
O1 C7 C8 122.1(2)
C6 C7 C8 117.1(2)
C7 C8 H8A 108.6
C7 C8 H8B 108.6
C7 C8 C9 114.9(2)
H8A C8 H8B 107.5
C9 C8 H8A 108.6
C9 C8 H8B 108.6
C8 C9 H9 107.2
C10 C9 C8 112.1(2)
C10 C9 H9 107.2
C16 C9 C8 111.5(2)
C16 C9 H9 107.2
C16 C9 C10 111.4(2)
C11 C10 C9 122.6(3)
C15 C10 C9 119.6(3)
C15 C10 C11 117.7(3)
C10 C11 H11 119.6
C10 C11 C12 120.9(3)
C12 C11 H11 119.6
C11 C12 H12 119.9
C13 C12 C11 120.2(4)
C13 C12 H12 119.9
C12 C13 H13 120.3
C14 C13 C12 119.4(3)
C14 C13 H13 120.3
C13 C14 H14 119.7
C13 C14 C15 120.6(3)
C15 C14 H14 119.7
C10 C15 C14 121.2(4)
C10 C15 H15 119.4
C14 C15 H15 119.4
N1 C16 C9 122.5(3)
N1 C16 C17 106.6(3)
C17 C16 C9 130.9(3)
C16 C17 H17 126.1
C16 C17 C18 107.8(4)
C18 C17 H17 126.1
C17 C18 H18 126.2
C19 C18 C17 107.7(3)
C19 C18 H18 126.2
N1 C19 H19 125.9
C18 C19 N1 108.1(4)
C18 C19 H19 125.9

loop_
_geom_bond_atom_site_label_1
_geom_bond_atom_site_label_2
_geom_bond_distance
Br1 C2 1.902(3)
O1 C7 1.213(4)
N1 H1 0.8600
N1 C16 1.365(4)
N1 C19 1.360(4)
C1 H1A 0.9300
C1 C2 1.380(4)
C1 C6 1.394(4)
C2 C3 1.365(5)
C3 H3 0.9300
C3 C4 1.384(5)
C4 H4 0.9300
C4 C5 1.387(4)
C5 H5 0.9300
C5 C6 1.380(4)
C6 C7 1.497(3)
C7 C8 1.515(4)
C8 H8A 0.9700
C8 H8B 0.9700
C8 C9 1.536(4)
C9 H9 0.9800
C9 C10 1.526(4)
C9 C16 1.494(4)
C10 C11 1.386(5)
C10 C15 1.385(4)
C11 H11 0.9300
C11 C12 1.395(5)
C12 H12 0.9300
C12 C13 1.375(6)
C13 H13 0.9300
C13 C14 1.367(7)
C14 H14 0.9300
C14 C15 1.385(5)
C15 H15 0.9300
C16 C17 1.371(4)
C17 H17 0.9300
C17 C18 1.405(6)
C18 H18 0.9300
C18 C19 1.344(7)
C19 H19 0.9300

loop_
_geom_hbond_atom_site_label_D
_geom_hbond_atom_site_label_H
_geom_hbond_atom_site_label_A
_geom_hbond_distance_DH
_geom_hbond_distance_HA
_geom_hbond_distance_DA
_geom_hbond_angle_DHA
_geom_hbond_site_symmetry_A
N1 H1 O1 0.86 2.20 3.042(4) 167.5 1_655

loop_
_geom_torsion_atom_site_label_1
_geom_torsion_atom_site_label_2
_geom_torsion_atom_site_label_3
_geom_torsion_atom_site_label_4
_geom_torsion
Br1 C2 C3 C4 179.2(3)
O1 C7 C8 C9 -17.4(4)
N1 C16 C17 C18 0.7(4)
C1 C2 C3 C4 -0.7(5)
C1 C6 C7 O1 9.4(4)
C1 C6 C7 C8 -172.0(2)
C2 C1 C6 C5 -1.2(4)
C2 C1 C6 C7 179.8(2)
C2 C3 C4 C5 0.0(5)
C3 C4 C5 C6 0.0(5)
C4 C5 C6 C1 0.6(4)
C4 C5 C6 C7 179.5(3)
C5 C6 C7 O1 -169.6(3)
C5 C6 C7 C8 9.0(4)
C6 C1 C2 Br1 -178.58(19)
C6 C1 C2 C3 1.3(4)
C6 C7 C8 C9 164.0(2)
C7 C8 C9 C10 162.4(2)
C7 C8 C9 C16 -72.0(3)
C8 C9 C10 C11 29.6(4)
C8 C9 C10 C15 -152.0(3)
C8 C9 C16 N1 -55.5(3)
C8 C9 C16 C17 126.1(3)
C9 C10 C11 C12 177.8(3)
C9 C10 C15 C14 -178.6(3)
C9 C16 C17 C18 179.3(3)
C10 C9 C16 N1 70.5(3)
C10 C9 C16 C17 -107.8(3)
C10 C11 C12 C13 1.0(6)
C11 C10 C15 C14 -0.1(5)
C11 C12 C13 C14 -0.7(6)
C12 C13 C14 C15 0.0(6)
C13 C14 C15 C10 0.4(6)
C15 C10 C11 C12 -0.6(5)
C16 N1 C19 C18 0.4(4)
C16 C9 C10 C11 -96.1(3)
C16 C9 C10 C15 82.3(3)
C16 C17 C18 C19 -0.5(4)
C17 C18 C19 N1 0.1(4)
C19 N1 C16 C9 -179.4(3)
C19 N1 C16 C17 -0.7(3)
